data_2231977
loop_
_publ_author_name
'Fun, Hoong-Kun'
'Hemamalini, Madhukar'
'Shetty, Shobhitha'
'Kalluraya, BalaKrishna'

_publ_section_title
;
 4-[2-(4-Bromophenyl)hydrazinylidene]-3-methyl-5-oxo-4,5-dihydro-1<i>H</i>-pyrazole-1-carbothioamide
;
_journal_coeditor_code LH5323
_journal_issue 10
_journal_name_full 'Acta Crystallographica Section E'
_journal_page_first o2570
_journal_paper_doi 10.1107/S1600536811034726
_journal_volume 67
_journal_year 2011
_chemical_formula_iupac 'C11 H10 Br N5 O S'
_chemical_formula_moiety 'C11 H10 Br N5 O S'
_chemical_formula_sum 'C11 H10 Br N5 O S'
_chemical_formula_weight 340.21
_chemical_name_systematic
;
4-[2-(4-Bromophenyl)hydrazinylidene]-3-methyl-5-oxo-4,5-dihydro-
1<i>H</i>-pyrazole-1-carbothioamide
;
_space_group_IT_number 15
_symmetry_cell_setting monoclinic
_symmetry_space_group_name_Hall '-C 2yc'
_symmetry_space_group_name_H-M 'C 1 2/c 1'
_atom_sites_solution_hydrogens geom
_atom_sites_solution_primary direct
_atom_sites_solution_secondary difmap
_audit_creation_method SHELXL-97
_cell_angle_alpha 90.00
_cell_angle_beta 98.907(2)
_cell_angle_gamma 90.00
_cell_formula_units_Z 8
_cell_length_a 25.6080(18)
_cell_length_b 11.6686(8)
_cell_length_c 9.0823(6)
_cell_measurement_reflns_used 4204
_cell_measurement_temperature 296(2)
_cell_measurement_theta_max 27.83
_cell_measurement_theta_min 2.88
_cell_volume 2681.2(3)
_computing_cell_refinement 'SAINT (Bruker, 2009)'
_computing_data_collection 'APEX2 (Bruker, 2009)'
_computing_data_reduction 'SAINT (Bruker, 2009)'
_computing_molecular_graphics 'SHELXTL (Sheldrick, 2008) and PLATON (Spek, 2009)'
_computing_publication_material 'SHELXTL (Sheldrick, 2008) and PLATON (Spek, 2009)'
_computing_structure_refinement 'SHELXTL (Sheldrick, 2008)'
_computing_structure_solution 'SHELXTL (Sheldrick, 2008)'
_diffrn_ambient_temperature 296(2)
_diffrn_measured_fraction_theta_full 0.990
_diffrn_measured_fraction_theta_max 0.990
_diffrn_measurement_device_type
;
Bruker APEXII DUO CCD area-detector
;
_diffrn_measurement_method '\f and \w'
_diffrn_radiation_monochromator graphite
_diffrn_radiation_source 'fine-focus sealed tube'
_diffrn_radiation_type MoK\a
_diffrn_radiation_wavelength 0.71073
_diffrn_reflns_av_R_equivalents 0.0338
_diffrn_reflns_av_sigmaI/netI 0.0353
_diffrn_reflns_limit_h_max 36
_diffrn_reflns_limit_h_min -36
_diffrn_reflns_limit_k_max 14
_diffrn_reflns_limit_k_min -16
_diffrn_reflns_limit_l_max 12
_diffrn_reflns_limit_l_min -12
_diffrn_reflns_number 15576
_diffrn_reflns_theta_full 30.00
_diffrn_reflns_theta_max 30.00
_diffrn_reflns_theta_min 2.88
_diffrn_standards_number 0
_exptl_absorpt_coefficient_mu 3.221
_exptl_absorpt_correction_T_max 0.6089
_exptl_absorpt_correction_T_min 0.3058
_exptl_absorpt_correction_type multi-scan
_exptl_absorpt_process_details '(SADABS; Bruker, 2009)'
_exptl_crystal_colour orange
_exptl_crystal_density_diffrn 1.686
_exptl_crystal_density_method 'not measured'
_exptl_crystal_description slab
_exptl_crystal_F_000 1360
_exptl_crystal_size_max 0.48
_exptl_crystal_size_mid 0.33
_exptl_crystal_size_min 0.17
_refine_diff_density_max 0.459
_refine_diff_density_min -0.754
_refine_ls_extinction_method none
_refine_ls_goodness_of_fit_ref 1.030
_refine_ls_hydrogen_treatment mixed
_refine_ls_matrix_type full
_refine_ls_number_parameters 185
_refine_ls_number_reflns 3869
_refine_ls_number_restraints 0
_refine_ls_restrained_S_all 1.030
_refine_ls_R_factor_all 0.0619
_refine_ls_R_factor_gt 0.0396
_refine_ls_shift/su_max 0.001
_refine_ls_shift/su_mean 0.000
_refine_ls_structure_factor_coef Fsqd
_refine_ls_weighting_details 'calc w=1/[\s^2^(Fo^2^)+(0.0646P)^2^+2.3027P] where P=(Fo^2^+2Fc^2^)/3'
_refine_ls_weighting_scheme calc
_refine_ls_wR_factor_gt 0.1106
_refine_ls_wR_factor_ref 0.1269
_reflns_number_gt 2776
_reflns_number_total 3869
_reflns_threshold_expression I>2\s(I)
_cod_data_source_file lh5323.cif
_cod_data_source_block I
_cod_original_sg_symbol_H-M 'C 2/c'
_cod_database_code 2231977
_cod_database_fobs_code 2231977

loop_
_symmetry_equiv_pos_as_xyz
'x, y, z'
'-x, y, -z+1/2'
'x+1/2, y+1/2, z'
'-x+1/2, y+1/2, -z+1/2'
'-x, -y, -z'
'x, -y, z-1/2'
'-x+1/2, -y+1/2, -z'
'x+1/2, -y+1/2, z-1/2'

loop_
_atom_site_type_symbol
_atom_site_label
_atom_site_fract_x
_atom_site_fract_y
_atom_site_fract_z
_atom_site_U_iso_or_equiv
_atom_site_adp_type
_atom_site_calc_flag
_atom_site_refinement_flags
_atom_site_occupancy
_atom_site_symmetry_multiplicity
S S1 0.24780(3) 0.67093(6) 0.16175(6) 0.04971(18) Uani d . 1 1
Br Br1 0.476115(14) 1.36166(3) 0.95277(4) 0.07714(17) Uani d . 1 1
O O1 0.29888(8) 0.85438(14) 0.39141(19) 0.0476(4) Uani d . 1 1
N N1 0.30362(8) 0.65467(16) 0.43648(19) 0.0377(4) Uani d . 1 1
N N2 0.32861(9) 0.58425(17) 0.5541(2) 0.0442(5) Uani d . 1 1
N N3 0.37576(9) 0.85410(17) 0.6771(2) 0.0433(4) Uani d . 1 1
N N4 0.36660(9) 0.95754(18) 0.6236(2) 0.0432(4) Uani d . 1 1
N N5 0.26122(10) 0.4932(2) 0.3443(2) 0.0483(5) Uani d . 1 1
C C1 0.35129(9) 0.7684(2) 0.6042(2) 0.0399(5) Uani d . 1 1
C C2 0.31496(9) 0.77032(19) 0.4632(2) 0.0358(4) Uani d . 1 1
C C3 0.35624(11) 0.6506(2) 0.6496(3) 0.0464(6) Uani d . 1 1
C C4 0.39352(9) 1.0510(2) 0.6975(2) 0.0398(5) Uani d . 1 1
C C5 0.43053(11) 1.0338(2) 0.8242(3) 0.0536(6) Uani d . 1 1
H H5A 0.4388 0.9600 0.8588 0.064 Uiso calc R 1 1
C C6 0.45488(11) 1.1273(3) 0.8982(3) 0.0581(7) Uani d . 1 1
H H6A 0.4794 1.1169 0.9840 0.070 Uiso calc R 1 1
C C7 0.44277(10) 1.2359(2) 0.8449(3) 0.0500(6) Uani d . 1 1
C C8 0.40611(11) 1.2539(2) 0.7174(3) 0.0517(6) Uani d . 1 1
H H8A 0.3983 1.3276 0.6818 0.062 Uiso calc R 1 1
C C9 0.38156(11) 1.1601(2) 0.6447(3) 0.0498(6) Uani d . 1 1
H H9A 0.3568 1.1705 0.5595 0.060 Uiso calc R 1 1
C C10 0.27077(9) 0.6012(2) 0.3187(2) 0.0373(5) Uani d . 1 1
C C11 0.38809(16) 0.6072(3) 0.7892(4) 0.0753(10) Uani d . 1 1
H H11A 0.3828 0.5261 0.7969 0.113 Uiso calc R 1 1
H H11B 0.3772 0.6450 0.8733 0.113 Uiso calc R 1 1
H H11C 0.4248 0.6224 0.7875 0.113 Uiso calc R 1 1
H H1N4 0.3475(14) 0.980(3) 0.548(4) 0.064(9) Uiso d . 1 1
H H1N5 0.2727(15) 0.468(3) 0.425(4) 0.077(11) Uiso d . 1 1
H H2N5 0.2458(13) 0.456(3) 0.275(4) 0.057(9) Uiso d . 1 1

loop_
_atom_site_aniso_label
_atom_site_aniso_U_11
_atom_site_aniso_U_22
_atom_site_aniso_U_33
_atom_site_aniso_U_12
_atom_site_aniso_U_13
_atom_site_aniso_U_23
S1 0.0660(4) 0.0450(4) 0.0326(3) 0.0018(3) -0.0098(2) 0.0007(2)
Br1 0.0707(2) 0.0514(2) 0.0982(3) -0.00776(14) -0.02193(18) -0.02813(16)
O1 0.0595(11) 0.0342(9) 0.0437(9) 0.0036(7) -0.0085(8) 0.0020(6)
N1 0.0453(10) 0.0322(10) 0.0316(8) -0.0025(7) -0.0064(7) 0.0006(6)
N2 0.0550(12) 0.0331(10) 0.0387(9) -0.0027(9) -0.0111(8) 0.0047(7)
N3 0.0467(11) 0.0381(11) 0.0420(10) -0.0061(8) -0.0032(8) -0.0022(7)
N4 0.0470(11) 0.0362(11) 0.0422(10) -0.0034(8) -0.0064(8) -0.0040(8)
N5 0.0642(14) 0.0411(12) 0.0341(9) -0.0113(10) -0.0092(9) -0.0014(8)
C1 0.0442(12) 0.0366(12) 0.0350(9) -0.0020(9) -0.0055(8) -0.0002(8)
C2 0.0408(11) 0.0326(11) 0.0327(9) 0.0001(9) 0.0018(8) -0.0002(8)
C3 0.0529(14) 0.0399(13) 0.0406(11) -0.0057(10) -0.0112(10) 0.0037(9)
C4 0.0388(11) 0.0379(12) 0.0411(10) -0.0039(9) 0.0012(9) -0.0064(9)
C5 0.0528(15) 0.0406(14) 0.0599(14) 0.0007(11) -0.0151(11) -0.0046(11)
C6 0.0519(15) 0.0527(17) 0.0606(15) 0.0019(12) -0.0203(12) -0.0123(12)
C7 0.0441(13) 0.0413(14) 0.0609(14) -0.0045(10) -0.0036(10) -0.0158(11)
C8 0.0554(15) 0.0351(13) 0.0600(14) -0.0030(11) -0.0053(11) -0.0044(10)
C9 0.0531(15) 0.0413(14) 0.0492(12) -0.0033(11) -0.0104(10) -0.0018(10)
C10 0.0412(11) 0.0388(12) 0.0301(9) -0.0009(9) -0.0006(8) -0.0038(8)
C11 0.095(2) 0.0536(17) 0.0604(17) -0.0116(17) -0.0407(16) 0.0130(13)

loop_
_atom_type_symbol
_atom_type_description
_atom_type_scat_dispersion_real
_atom_type_scat_dispersion_imag
_atom_type_scat_source
C C 0.0033 0.0016 'International Tables Vol C Tables 4.2.6.8 and 6.1.1.4'
H H 0.0000 0.0000 'International Tables Vol C Tables 4.2.6.8 and 6.1.1.4'
N N 0.0061 0.0033 'International Tables Vol C Tables 4.2.6.8 and 6.1.1.4'
O O 0.0106 0.0060 'International Tables Vol C Tables 4.2.6.8 and 6.1.1.4'
S S 0.1246 0.1234 'International Tables Vol C Tables 4.2.6.8 and 6.1.1.4'
Br Br -0.2901 2.4595 'International Tables Vol C Tables 4.2.6.8 and 6.1.1.4'

loop_
_geom_angle_atom_site_label_1
_geom_angle_atom_site_label_2
_geom_angle_atom_site_label_3
_geom_angle
C2 N1 C10 130.42(19)
C2 N1 N2 111.85(17)
C10 N1 N2 117.67(18)
C3 N2 N1 107.16(19)
C1 N3 N4 118.3(2)
N3 N4 C4 119.5(2)
N3 N4 H1N4 131(2)
C4 N4 H1N4 110(2)
C10 N5 H1N5 117(3)
C10 N5 H2N5 117(2)
H1N5 N5 H2N5 125(4)
N3 C1 C3 125.1(2)
N3 C1 C2 128.6(2)
C3 C1 C2 106.37(19)
O1 C2 N1 130.2(2)
O1 C2 C1 126.8(2)
N1 C2 C1 103.00(18)
N2 C3 C1 111.6(2)
N2 C3 C11 122.7(2)
C1 C3 C11 125.7(2)
C9 C4 C5 120.5(2)
C9 C4 N4 119.0(2)
C5 C4 N4 120.4(2)
C6 C5 C4 119.3(3)
C6 C5 H5A 120.3
C4 C5 H5A 120.3
C7 C6 C5 119.8(2)
C7 C6 H6A 120.1
C5 C6 H6A 120.1
C6 C7 C8 121.3(2)
C6 C7 Br1 118.24(19)
C8 C7 Br1 120.5(2)
C9 C8 C7 118.6(3)
C9 C8 H8A 120.7
C7 C8 H8A 120.7
C4 C9 C8 120.4(2)
C4 C9 H9A 119.8
C8 C9 H9A 119.8
N5 C10 N1 113.5(2)
N5 C10 S1 124.77(17)
N1 C10 S1 121.74(17)
C3 C11 H11A 109.5
C3 C11 H11B 109.5
H11A C11 H11B 109.5
C3 C11 H11C 109.5
H11A C11 H11C 109.5
H11B C11 H11C 109.5

loop_
_geom_bond_atom_site_label_1
_geom_bond_atom_site_label_2
_geom_bond_distance
S1 C10 1.667(2)
Br1 C7 1.893(2)
O1 C2 1.214(3)
N1 C2 1.394(3)
N1 C10 1.401(3)
N1 N2 1.420(3)
N2 C3 1.289(3)
N3 C1 1.304(3)
N3 N4 1.308(3)
N4 C4 1.404(3)
N4 H1N4 0.82(3)
N5 C10 1.311(3)
N5 H1N5 0.81(4)
N5 H2N5 0.81(4)
C1 C3 1.435(3)
C1 C2 1.462(3)
C3 C11 1.486(3)
C4 C9 1.377(4)
C4 C5 1.387(3)
C5 C6 1.378(4)
C5 H5A 0.9300
C6 C7 1.375(4)
C6 H6A 0.9300
C7 C8 1.389(4)
C8 C9 1.379(4)
C8 H8A 0.9300
C9 H9A 0.9300
C11 H11A 0.9600
C11 H11B 0.9600
C11 H11C 0.9600

loop_
_geom_hbond_atom_site_label_D
_geom_hbond_atom_site_label_H
_geom_hbond_atom_site_label_A
_geom_hbond_site_symmetry_A
_geom_hbond_distance_DH
_geom_hbond_distance_HA
_geom_hbond_distance_DA
_geom_hbond_angle_DHA
_geom_hbond_publ_flag
N4 H1N4 O1 . 0.82(4) 2.27(4) 2.788(3) 121(3) yes
N5 H1N5 S1 6_566 0.80(4) 2.84(4) 3.522(2) 144(3) yes
N5 H2N5 O1 4_545 0.82(3) 2.11(4) 2.925(3) 175(4) yes

loop_
_geom_torsion_atom_site_label_1
_geom_torsion_atom_site_label_2
_geom_torsion_atom_site_label_3
_geom_torsion_atom_site_label_4
_geom_torsion
C2 N1 N2 C3 -2.1(3)
C10 N1 N2 C3 -179.5(2)
C1 N3 N4 C4 -178.2(2)
N4 N3 C1 C3 -178.7(2)
N4 N3 C1 C2 2.4(4)
C10 N1 C2 O1 0.6(4)
N2 N1 C2 O1 -176.3(2)
C10 N1 C2 C1 179.5(2)
N2 N1 C2 C1 2.6(2)
N3 C1 C2 O1 -4.0(4)
C3 C1 C2 O1 176.9(2)
N3 C1 C2 N1 177.0(3)
C3 C1 C2 N1 -2.0(3)
N1 N2 C3 C1 0.7(3)
N1 N2 C3 C11 179.8(3)
N3 C1 C3 N2 -178.2(3)
C2 C1 C3 N2 0.9(3)
N3 C1 C3 C11 2.6(5)
C2 C1 C3 C11 -178.2(3)
N3 N4 C4 C9 -176.6(2)
N3 N4 C4 C5 1.5(4)
C9 C4 C5 C6 0.8(4)
N4 C4 C5 C6 -177.4(3)
C4 C5 C6 C7 -0.8(5)
C5 C6 C7 C8 0.3(5)
C5 C6 C7 Br1 178.7(2)
C6 C7 C8 C9 0.3(4)
Br1 C7 C8 C9 -178.1(2)
C5 C4 C9 C8 -0.2(4)
N4 C4 C9 C8 178.0(2)
C7 C8 C9 C4 -0.4(4)
C2 N1 C10 N5 -167.1(2)
N2 N1 C10 N5 9.7(3)
C2 N1 C10 S1 13.9(4)
N2 N1 C10 S1 -169.28(17)

loop_
_cod_related_entry_id
_cod_related_entry_database
_cod_related_entry_code
1 ChemSpider 4898217
